data_4074701
loop_
_publ_author_name
'Wagler, J\"org'
'Gerlach, Daniela'
'B\"ohme, Uwe'
'Roewer, Gerhard'

_publ_contact_author
;Wagler, J\"org 
 Institut f\"ur Anorganische Chemie  
 Technische Universit\"at Bergakademie Freiberg
 Leipziger Str. 29 
 09596 Freiberg 
 Bundesrepublik Deutschland
;
_publ_section_title
;
 Intramolecular Interligand Charge Transfer in Hexacoordinate Silicon
 Complexes
;
_journal_issue 12
_journal_name_full Organometallics
_journal_page_first 2929
_journal_paper_doi 10.1021/om050816e
_journal_volume 25
_journal_year 2006
_chemical_formula_moiety 'C44 H40 N4 O4 Si, 2(C4 H8 O2)'
_chemical_formula_sum 'C52 H56 N4 O8 Si'
_chemical_formula_weight 893.10
_chemical_name_systematic
; 
 1,1,1,1-[ethylene-N,N'-bis(2-oxy-4-methoxybenzophenone)iminato]-
 2,5-diphenyl-2,5-diazasilolidine dioxane solvate
;
_space_group_IT_number 2
_symmetry_cell_setting triclinic
_symmetry_space_group_name_Hall '-P 1'
_symmetry_space_group_name_H-M 'P -1'
_atom_sites_solution_hydrogens geom
_atom_sites_solution_primary direct
_atom_sites_solution_secondary difmap
_audit_creation_method SHELXL-97
_cell_angle_alpha 96.355(10)
_cell_angle_beta 109.511(10)
_cell_angle_gamma 97.251(10)
_cell_formula_units_Z 2
_cell_length_a 12.6180(10)
_cell_length_b 13.8260(10)
_cell_length_c 14.1020(10)
_cell_measurement_reflns_used 225
_cell_measurement_temperature 198(2)
_cell_measurement_theta_max 21.597
_cell_measurement_theta_min 3.983
_cell_volume 2269.4(3)
_computing_cell_refinement 'Dirax/lsq (Duisenb. & Schr., 1989-2000)'
_computing_data_collection 'Collect (Nonius BV, 1997-2000)'
_computing_data_reduction 'EvalCCD (Duisenb. & Schr., 1990-2000)'
_computing_molecular_graphics 'Ortep32 (Farugia)'
_computing_publication_material 'Ciftab (SHELX-97, Sheldrick, 1997)'
_computing_structure_refinement 'SHELXL-97 (Sheldrick, 1997)'
_computing_structure_solution 'SHELXS-97 (Sheldrick, 1990)'
_diffrn_ambient_temperature 198(2)
_diffrn_detector_area_resol_mean 9
_diffrn_measured_fraction_theta_full 0.949
_diffrn_measured_fraction_theta_max 0.949
_diffrn_measurement_device_type KappaCCD
_diffrn_measurement_method CCD
_diffrn_radiation_monochromator graphite
_diffrn_radiation_source 'fine-focus sealed tube'
_diffrn_radiation_type MoK\a
_diffrn_radiation_wavelength 0.71073
_diffrn_reflns_av_R_equivalents 0.0587
_diffrn_reflns_av_sigmaI/netI 0.0523
_diffrn_reflns_limit_h_max 14
_diffrn_reflns_limit_h_min -14
_diffrn_reflns_limit_k_max 15
_diffrn_reflns_limit_k_min -14
_diffrn_reflns_limit_l_max 16
_diffrn_reflns_limit_l_min -16
_diffrn_reflns_number 37861
_diffrn_reflns_theta_full 25.00
_diffrn_reflns_theta_max 25.00
_diffrn_reflns_theta_min 3.51
_exptl_absorpt_coefficient_mu 0.113
_exptl_absorpt_correction_T_max 0.9678
_exptl_absorpt_correction_T_min 0.9049
_exptl_absorpt_correction_type multi-scan
_exptl_absorpt_process_details SADABS2.03
_exptl_crystal_colour red
_exptl_crystal_density_diffrn 1.307
_exptl_crystal_density_method 'not measured'
_exptl_crystal_description spearhead
_exptl_crystal_F_000 948
_exptl_crystal_size_max 0.90
_exptl_crystal_size_mid 0.54
_exptl_crystal_size_min 0.29
_refine_diff_density_max 0.312
_refine_diff_density_min -0.222
_refine_diff_density_rms 0.043
_refine_ls_extinction_coef 0.0034(6)
_refine_ls_extinction_expression Fc^*^=kFc[1+0.001xFc^2^\l^3^/sin(2\q)]^-1/4^
_refine_ls_extinction_method SHELXL
_refine_ls_goodness_of_fit_ref 1.031
_refine_ls_hydrogen_treatment constr
_refine_ls_matrix_type full
_refine_ls_number_parameters 632
_refine_ls_number_reflns 7575
_refine_ls_number_restraints 0
_refine_ls_restrained_S_all 1.031
_refine_ls_R_factor_all 0.0853
_refine_ls_R_factor_gt 0.0399
_refine_ls_shift/su_max 0.001
_refine_ls_shift/su_mean 0.000
_refine_ls_structure_factor_coef Fsqd
_refine_ls_weighting_details 'calc w=1/[\s^2^(Fo^2^)+(0.0537P)^2^+0.0284P] where P=(Fo^2^+2Fc^2^)/3'
_refine_ls_weighting_scheme calc
_refine_ls_wR_factor_gt 0.0880
_refine_ls_wR_factor_ref 0.0999
_reflns_number_gt 4911
_reflns_number_total 7575
_reflns_threshold_expression >2sigma(I)
_cod_data_source_file om050816esi20050921_121957.cif
_cod_data_source_block compound_3a
_cod_original_sg_symbol_Hall -P1
_cod_original_sg_symbol_H-M P-1
_cod_database_code 4074701

loop_
_symmetry_equiv_pos_as_xyz
'x, y, z'
'-x, -y, -z'

loop_
_atom_site_label
_atom_site_type_symbol
_atom_site_fract_x
_atom_site_fract_y
_atom_site_fract_z
_atom_site_U_iso_or_equiv
_atom_site_adp_type
_atom_site_occupancy
_atom_site_symmetry_multiplicity
_atom_site_calc_flag
_atom_site_refinement_flags
_atom_site_disorder_assembly
_atom_site_disorder_group
Si1 Si 1.24360(4) 0.79503(4) 0.55261(4) 0.02131(15) Uani 1 1 d . . .
N2 N 1.07840(12) 0.79242(12) 0.51255(11) 0.0220(4) Uani 1 1 d . . .
N1 N 1.23168(12) 0.88658(12) 0.66635(11) 0.0230(4) Uani 1 1 d . . .
N3 N 1.26143(12) 0.90324(12) 0.49154(12) 0.0251(4) Uani 1 1 d . . .
N4 N 1.39770(12) 0.81280(12) 0.60126(12) 0.0244(4) Uani 1 1 d . . .
O2 O 1.21924(10) 0.70753(10) 0.44660(9) 0.0238(3) Uani 1 1 d . . .
O1 O 1.23011(10) 0.70022(10) 0.62626(9) 0.0225(3) Uani 1 1 d . . .
O3 O 1.45598(12) 0.54952(12) 0.89464(12) 0.0403(4) Uani 1 1 d . . .
O4 O 1.09579(11) 0.38983(11) 0.25414(11) 0.0337(4) Uani 1 1 d . . .
C22 C 0.99955(15) 0.71709(14) 0.46093(14) 0.0219(5) Uani 1 1 d . . .
C7 C 1.27816(15) 0.88175(15) 0.76298(15) 0.0253(5) Uani 1 1 d . . .
C29 C 1.04351(16) 0.88242(15) 0.55014(16) 0.0301(5) Uani 1 1 d . . .
H29A H 0.9854 0.8644 0.5809 0.036 Uiso 1 1 calc R . .
H29B H 1.0093 0.9171 0.4926 0.036 Uiso 1 1 calc R . .
C14 C 1.14724(16) 0.95037(15) 0.62954(15) 0.0256(5) Uani 1 1 d . . .
H14A H 1.1776 1.0030 0.5985 0.031 Uiso 1 1 calc R . .
H14B H 1.1268 0.9815 0.6862 0.031 Uiso 1 1 calc R . .
C31 C 1.36735(16) 0.97148(15) 0.55116(16) 0.0292(5) Uani 1 1 d . . .
H31A H 1.3505 1.0277 0.5904 0.035 Uiso 1 1 calc R . .
H31B H 1.4037 0.9980 0.5049 0.035 Uiso 1 1 calc R . .
C38 C 1.44883(16) 0.91659(15) 0.62454(16) 0.0296(5) Uani 1 1 d . . .
H38A H 1.5239 0.9250 0.6157 0.035 Uiso 1 1 calc R . .
H38B H 1.4605 0.9434 0.6960 0.035 Uiso 1 1 calc R . .
C23 C 0.87619(15) 0.72062(14) 0.44393(14) 0.0226(4) Uani 1 1 d . . .
C28 C 0.82845(17) 0.68739(17) 0.51194(16) 0.0354(5) Uani 1 1 d . . .
H28A H 0.8745 0.6638 0.5699 0.042 Uiso 1 1 calc R . .
C27 C 0.71451(18) 0.68806(18) 0.49671(18) 0.0417(6) Uani 1 1 d . . .
H27A H 0.6828 0.6654 0.5443 0.050 Uiso 1 1 calc R . .
C26 C 0.64769(17) 0.72128(17) 0.41328(18) 0.0393(6) Uani 1 1 d . . .
H26A H 0.5692 0.7213 0.4025 0.047 Uiso 1 1 calc R . .
C25 C 0.69362(17) 0.75473(17) 0.34486(18) 0.0387(6) Uani 1 1 d . . .
H25A H 0.6467 0.7779 0.2869 0.046 Uiso 1 1 calc R . .
C24 C 0.80829(16) 0.75496(16) 0.35974(16) 0.0309(5) Uani 1 1 d . . .
H24A H 0.8399 0.7785 0.3124 0.037 Uiso 1 1 calc R . .
C8 C 1.27056(17) 0.95664(16) 0.84300(15) 0.0314(5) Uani 1 1 d . . .
C13 C 1.22981(19) 0.92897(19) 0.91812(16) 0.0405(6) Uani 1 1 d . . .
H13A H 1.2105 0.8609 0.9206 0.049 Uiso 1 1 calc R . .
C12 C 1.2171(2) 0.9999(2) 0.98943(18) 0.0603(8) Uani 1 1 d . . .
H12A H 1.1893 0.9803 1.0405 0.072 Uiso 1 1 calc R . .
C11 C 1.2447(3) 1.0983(3) 0.9861(2) 0.0718(10) Uani 1 1 d . . .
H11A H 1.2354 1.1467 1.0346 0.086 Uiso 1 1 calc R . .
C10 C 1.2859(2) 1.1275(2) 0.9127(2) 0.0653(8) Uani 1 1 d . . .
H10A H 1.3045 1.1958 0.9106 0.078 Uiso 1 1 calc R . .
C9 C 1.3001(2) 1.05750(18) 0.84225(18) 0.0451(6) Uani 1 1 d . . .
H9A H 1.3301 1.0780 0.7928 0.054 Uiso 1 1 calc R . .
C21 C 1.02681(15) 0.62935(14) 0.41550(14) 0.0230(5) Uani 1 1 d . . .
C20 C 0.94413(16) 0.54392(16) 0.37179(16) 0.0290(5) Uani 1 1 d . . .
H20A H 0.8716 0.5423 0.3788 0.035 Uiso 1 1 calc R . .
C19 C 0.96333(16) 0.46296(16) 0.31966(16) 0.0306(5) Uani 1 1 d . . .
H19A H 0.9057 0.4058 0.2919 0.037 Uiso 1 1 calc R . .
C18 C 1.06893(17) 0.46540(15) 0.30779(15) 0.0271(5) Uani 1 1 d . . .
C17 C 1.15466(16) 0.54714(15) 0.35315(14) 0.0245(5) Uani 1 1 d . . .
H17A H 1.2273 0.5470 0.3468 0.029 Uiso 1 1 calc R . .
C16 C 1.13597(15) 0.62881(14) 0.40757(14) 0.0211(4) Uani 1 1 d . . .
C30 C 1.0087(2) 0.30482(16) 0.20548(17) 0.0416(6) Uani 1 1 d . . .
H30A H 1.0387 0.2561 0.1703 0.062 Uiso 1 1 d R . .
H30B H 0.9433 0.3247 0.1559 0.062 Uiso 1 1 d R . .
H30C H 0.9845 0.2756 0.2567 0.062 Uiso 1 1 d R . .
C6 C 1.33209(15) 0.79773(15) 0.79236(14) 0.0242(5) Uani 1 1 d . . .
C5 C 1.40932(16) 0.80017(16) 0.89167(15) 0.0304(5) Uani 1 1 d . . .
H5A H 1.4343 0.8606 0.9382 0.036 Uiso 1 1 calc R . .
C4 C 1.44909(17) 0.71701(17) 0.92229(16) 0.0335(5) Uani 1 1 d . . .
H4A H 1.5020 0.7202 0.9893 0.040 Uiso 1 1 calc R . .
C3 C 1.41200(16) 0.62798(16) 0.85531(16) 0.0296(5) Uani 1 1 d . . .
C2 C 1.33641(15) 0.62267(15) 0.75703(15) 0.0259(5) Uani 1 1 d . . .
H2A H 1.3101 0.5611 0.7123 0.031 Uiso 1 1 calc R . .
C1 C 1.29870(15) 0.70783(15) 0.72347(14) 0.0226(5) Uani 1 1 d . . .
C15 C 1.4304(2) 0.45861(18) 0.82730(19) 0.0462(6) Uani 1 1 d . . .
H15A H 1.4651 0.4085 0.8652 0.069 Uiso 1 1 d R . .
H15B H 1.4611 0.4674 0.7729 0.069 Uiso 1 1 d R . .
H15C H 1.3475 0.4372 0.7974 0.069 Uiso 1 1 d R . .
C32 C 1.19184(16) 0.93552(15) 0.40615(14) 0.0262(5) Uani 1 1 d . . .
C33 C 1.10235(16) 0.87047(16) 0.32736(15) 0.0290(5) Uani 1 1 d . . .
H33A H 1.0868 0.8030 0.3339 0.035 Uiso 1 1 calc R . .
C34 C 1.03706(17) 0.90336(18) 0.24096(16) 0.0363(6) Uani 1 1 d . . .
H34A H 0.9774 0.8580 0.1894 0.044 Uiso 1 1 calc R . .
C35 C 1.05706(19) 1.00105(19) 0.22820(17) 0.0408(6) Uani 1 1 d . . .
H35A H 1.0120 1.0230 0.1686 0.049 Uiso 1 1 calc R . .
C36 C 1.14370(19) 1.06571(18) 0.30389(17) 0.0385(6) Uani 1 1 d . . .
H36A H 1.1587 1.1328 0.2958 0.046 Uiso 1 1 calc R . .
C37 C 1.20946(17) 1.03497(16) 0.39176(16) 0.0309(5) Uani 1 1 d . . .
H37A H 1.2675 1.0817 0.4433 0.037 Uiso 1 1 calc R . .
C39 C 1.47086(15) 0.74574(15) 0.63332(14) 0.0228(5) Uani 1 1 d . . .
C40 C 1.44185(16) 0.64676(16) 0.58634(15) 0.0283(5) Uani 1 1 d . . .
H40A H 1.3729 0.6257 0.5295 0.034 Uiso 1 1 calc R . .
C41 C 1.51144(17) 0.57889(17) 0.62080(16) 0.0313(5) Uani 1 1 d . . .
H41A H 1.4885 0.5118 0.5885 0.038 Uiso 1 1 calc R . .
C42 C 1.61425(17) 0.60724(18) 0.70184(16) 0.0349(6) Uani 1 1 d . . .
H42A H 1.6613 0.5602 0.7261 0.042 Uiso 1 1 calc R . .
C43 C 1.64636(17) 0.70529(18) 0.74617(16) 0.0362(6) Uani 1 1 d . . .
H43A H 1.7175 0.7263 0.8005 0.043 Uiso 1 1 calc R . .
C44 C 1.57697(16) 0.77366(17) 0.71307(15) 0.0312(5) Uani 1 1 d . . .
H44A H 1.6015 0.8408 0.7449 0.037 Uiso 1 1 calc R . .
O5 O 0.84016(17) 0.68440(15) 0.02492(17) 0.0775(6) Uani 1 1 d . . .
O6 O 0.89508(15) 0.50076(13) 0.07152(14) 0.0573(5) Uani 1 1 d . . .
C45 C 0.9460(2) 0.6588(2) 0.0303(2) 0.0607(8) Uani 1 1 d . . .
H45A H 1.0052 0.7191 0.0539 0.073 Uiso 1 1 calc R . .
H45B H 0.9417 0.6296 -0.0385 0.073 Uiso 1 1 calc R . .
C46 C 0.9786(2) 0.5874(2) 0.1009(2) 0.0547(7) Uani 1 1 d . . .
H46A H 1.0526 0.5698 0.1019 0.066 Uiso 1 1 calc R . .
H46B H 0.9886 0.6185 0.1707 0.066 Uiso 1 1 calc R . .
C47 C 0.7913(2) 0.5264(2) 0.0689(2) 0.0671(8) Uani 1 1 d . . .
H47A H 0.7981 0.5565 0.1382 0.080 Uiso 1 1 calc R . .
H47B H 0.7321 0.4661 0.0473 0.080 Uiso 1 1 calc R . .
C48 C 0.7555(2) 0.5975(3) -0.0028(3) 0.0798(10) Uani 1 1 d . . .
H48A H 0.7433 0.5659 -0.0730 0.096 Uiso 1 1 calc R . .
H48B H 0.6824 0.6155 -0.0018 0.096 Uiso 1 1 calc R . .
O7 O 1.21779(17) -0.19321(17) 0.12220(15) 0.0475(5) Uani 0.83 1 d P A 1
O8 O 1.40520(18) -0.26474(19) 0.24938(17) 0.0657(7) Uani 0.83 1 d P A 1
C49 C 1.3078(3) -0.1288(2) 0.2019(2) 0.0514(8) Uani 0.83 1 d P A 1
H49A H 1.2768 -0.0737 0.2281 0.062 Uiso 0.83 1 calc PR A 1
H49B H 1.3650 -0.1004 0.1742 0.062 Uiso 0.83 1 calc PR A 1
C50 C 1.3660(2) -0.1805(2) 0.2892(2) 0.0604(8) Uani 0.83 1 d P A 1
H50A H 1.4316 -0.1343 0.3405 0.072 Uiso 0.83 1 calc PR A 1
H50B H 1.3118 -0.2028 0.3227 0.072 Uiso 0.83 1 calc PR A 1
C51 C 1.3133(3) -0.3289(3) 0.1728(3) 0.0575(9) Uani 0.83 1 d P A 1
H51A H 1.2558 -0.3539 0.2018 0.069 Uiso 0.83 1 calc PR A 1
H51B H 1.3412 -0.3863 0.1467 0.069 Uiso 0.83 1 calc PR A 1
C52 C 1.2596(4) -0.2755(3) 0.0872(3) 0.0509(9) Uani 0.83 1 d P A 1
H52B H 1.3167 -0.2525 0.0569 0.061 Uiso 0.83 1 calc PR A 1
H52A H 1.1958 -0.3214 0.0335 0.061 Uiso 0.83 1 calc PR A 1
C53 C 1.4023(12) -0.1549(12) 0.1515(11) 0.053(4) Uani 0.17 1 d P B 2
H53A H 1.4587 -0.1454 0.1171 0.064 Uiso 0.17 1 calc PR B 2
H53B H 1.3560 -0.1017 0.1396 0.064 Uiso 0.17 1 calc PR B 2
C54 C 1.3052(15) -0.2634(14) 0.2632(13) 0.064(5) Uani 0.17 1 d P B 2
H54A H 1.2515 -0.2699 0.3007 0.077 Uiso 0.17 1 calc PR B 2
H54B H 1.3523 -0.3160 0.2759 0.077 Uiso 0.17 1 calc PR B 2
O9 O 1.4584(7) -0.1502(8) 0.2554(7) 0.049(3) Uani 0.17 1 d P B 2
C55 C 1.3660(2) -0.1805(2) 0.2892(2) 0.0604(8) Uani 0.17 1 d P B 2
H55A H 1.3989 -0.1696 0.3646 0.072 Uiso 0.17 1 calc PR B 2
H55B H 1.3134 -0.1326 0.2708 0.072 Uiso 0.17 1 calc PR B 2
O10 O 1.2442(10) -0.2688(12) 0.1551(12) 0.078(4) Uani 0.17 1 d P B 2
C56 C 1.3286(18) -0.2508(19) 0.1096(17) 0.085(9) Uani 0.17 1 d P B 2
H56A H 1.2902 -0.2545 0.0352 0.102 Uiso 0.17 1 calc PR B 2
H56B H 1.3760 -0.3033 0.1202 0.102 Uiso 0.17 1 calc PR B 2

loop_
_atom_site_aniso_label
_atom_site_aniso_U_11
_atom_site_aniso_U_22
_atom_site_aniso_U_33
_atom_site_aniso_U_23
_atom_site_aniso_U_13
_atom_site_aniso_U_12
Si1 0.0166(3) 0.0198(3) 0.0253(3) 0.0048(2) 0.0049(2) 0.0014(2)
N2 0.0201(8) 0.0213(10) 0.0240(8) 0.0059(8) 0.0061(7) 0.0046(8)
N1 0.0193(8) 0.0212(10) 0.0265(9) 0.0064(8) 0.0051(7) 0.0025(7)
N3 0.0194(8) 0.0249(10) 0.0275(9) 0.0071(8) 0.0044(7) -0.0002(7)
N4 0.0194(8) 0.0200(10) 0.0296(9) 0.0058(8) 0.0047(7) -0.0021(7)
O2 0.0173(6) 0.0239(8) 0.0271(7) 0.0027(6) 0.0061(6) -0.0013(6)
O1 0.0172(6) 0.0223(8) 0.0249(7) 0.0057(6) 0.0038(6) 0.0012(6)
O3 0.0380(9) 0.0372(10) 0.0465(9) 0.0201(9) 0.0087(7) 0.0148(7)
O4 0.0341(8) 0.0241(9) 0.0369(8) -0.0030(7) 0.0079(7) 0.0041(7)
C22 0.0198(10) 0.0226(12) 0.0237(10) 0.0095(9) 0.0069(9) 0.0023(9)
C7 0.0191(10) 0.0235(13) 0.0302(11) 0.0033(10) 0.0072(9) -0.0019(9)
C29 0.0241(10) 0.0256(13) 0.0372(12) 0.0021(10) 0.0064(9) 0.0074(9)
C14 0.0241(10) 0.0225(12) 0.0288(10) 0.0041(9) 0.0068(9) 0.0065(9)
C31 0.0250(10) 0.0252(13) 0.0354(11) 0.0070(10) 0.0094(9) -0.0012(9)
C38 0.0227(10) 0.0273(13) 0.0353(12) 0.0079(10) 0.0070(9) -0.0013(9)
C23 0.0201(10) 0.0187(12) 0.0260(10) 0.0022(9) 0.0054(9) 0.0018(8)
C28 0.0263(11) 0.0446(15) 0.0340(12) 0.0144(11) 0.0082(10) 0.0016(10)
C27 0.0311(12) 0.0522(17) 0.0450(13) 0.0088(12) 0.0198(11) 0.0003(11)
C26 0.0201(11) 0.0364(15) 0.0580(15) -0.0010(12) 0.0129(11) 0.0032(10)
C25 0.0249(11) 0.0330(14) 0.0513(14) 0.0139(12) 0.0006(11) 0.0099(10)
C24 0.0252(11) 0.0309(13) 0.0338(11) 0.0102(10) 0.0061(9) 0.0025(9)
C8 0.0274(11) 0.0291(14) 0.0278(11) 0.0002(10) -0.0026(9) 0.0079(10)
C13 0.0459(13) 0.0469(16) 0.0285(12) 0.0057(11) 0.0081(11) 0.0216(12)
C12 0.0721(19) 0.082(2) 0.0295(13) 0.0039(14) 0.0105(13) 0.0462(17)
C11 0.087(2) 0.069(2) 0.0354(15) -0.0195(15) -0.0128(15) 0.0482(19)
C10 0.0649(18) 0.0359(18) 0.0610(19) -0.0121(15) -0.0169(15) 0.0125(14)
C9 0.0424(14) 0.0314(16) 0.0439(14) -0.0024(12) -0.0042(11) 0.0041(11)
C21 0.0197(10) 0.0213(12) 0.0259(10) 0.0066(9) 0.0055(8) 0.0012(9)
C20 0.0201(10) 0.0265(13) 0.0392(12) 0.0055(10) 0.0097(9) 0.0019(9)
C19 0.0243(11) 0.0221(13) 0.0396(12) 0.0022(10) 0.0062(10) -0.0006(9)
C18 0.0296(11) 0.0225(13) 0.0256(10) 0.0051(10) 0.0038(9) 0.0071(10)
C17 0.0197(10) 0.0263(13) 0.0278(10) 0.0075(10) 0.0075(9) 0.0051(9)
C16 0.0179(10) 0.0218(12) 0.0201(9) 0.0069(9) 0.0021(8) 0.0008(9)
C30 0.0497(14) 0.0245(14) 0.0407(13) -0.0033(11) 0.0081(11) 0.0001(11)
C6 0.0189(10) 0.0254(13) 0.0275(10) 0.0062(10) 0.0068(9) 0.0030(9)
C5 0.0267(11) 0.0321(14) 0.0291(11) 0.0036(10) 0.0060(9) 0.0054(10)
C4 0.0266(11) 0.0430(16) 0.0286(11) 0.0111(11) 0.0031(9) 0.0114(11)
C3 0.0233(10) 0.0321(14) 0.0380(12) 0.0177(11) 0.0113(10) 0.0093(10)
C2 0.0212(10) 0.0229(12) 0.0356(11) 0.0101(10) 0.0116(9) 0.0028(9)
C1 0.0143(9) 0.0268(13) 0.0281(11) 0.0101(10) 0.0079(9) 0.0020(9)
C15 0.0516(15) 0.0367(16) 0.0619(16) 0.0232(14) 0.0247(13) 0.0223(12)
C32 0.0246(10) 0.0301(14) 0.0290(11) 0.0109(10) 0.0129(9) 0.0081(9)
C33 0.0283(11) 0.0303(13) 0.0297(11) 0.0085(10) 0.0109(10) 0.0046(10)
C34 0.0283(11) 0.0471(16) 0.0299(11) 0.0064(11) 0.0057(10) 0.0068(11)
C35 0.0390(13) 0.0549(18) 0.0350(13) 0.0225(13) 0.0123(11) 0.0204(12)
C36 0.0432(13) 0.0363(15) 0.0454(14) 0.0216(12) 0.0199(12) 0.0155(12)
C37 0.0325(11) 0.0273(14) 0.0345(12) 0.0080(10) 0.0128(10) 0.0059(10)
C39 0.0174(10) 0.0262(13) 0.0267(10) 0.0059(10) 0.0102(8) 0.0026(9)
C40 0.0238(10) 0.0322(14) 0.0289(11) 0.0048(10) 0.0090(9) 0.0053(10)
C41 0.0319(12) 0.0324(14) 0.0354(12) 0.0064(11) 0.0179(10) 0.0087(10)
C42 0.0304(12) 0.0437(16) 0.0380(12) 0.0126(12) 0.0152(11) 0.0188(11)
C43 0.0223(11) 0.0465(17) 0.0356(12) 0.0055(12) 0.0035(10) 0.0105(11)
C44 0.0228(11) 0.0334(14) 0.0340(12) 0.0040(10) 0.0066(9) 0.0033(10)
O5 0.0621(13) 0.0506(13) 0.1061(17) 0.0127(12) 0.0066(12) 0.0249(11)
O6 0.0617(12) 0.0532(13) 0.0673(12) 0.0212(10) 0.0305(10) 0.0160(10)
C45 0.0681(19) 0.0535(19) 0.0623(18) 0.0110(15) 0.0264(15) 0.0065(15)
C46 0.0440(14) 0.062(2) 0.0628(17) 0.0192(15) 0.0196(13) 0.0155(14)
C47 0.0564(18) 0.074(2) 0.076(2) 0.0041(18) 0.0356(16) 0.0049(16)
C48 0.0391(16) 0.088(3) 0.094(2) 0.014(2) -0.0014(16) 0.0154(17)
O7 0.0441(12) 0.0515(15) 0.0431(12) 0.0080(12) 0.0083(10) 0.0135(11)
O8 0.0420(12) 0.0817(19) 0.0607(14) -0.0003(13) 0.0003(11) 0.0249(13)
C49 0.0519(18) 0.050(2) 0.0497(18) 0.0093(17) 0.0171(16) 0.0018(16)
C50 0.0539(17) 0.069(2) 0.0540(17) 0.0059(16) 0.0145(14) 0.0129(17)
C51 0.049(2) 0.055(2) 0.060(2) 0.0001(19) 0.0071(18) 0.0183(19)
C52 0.055(3) 0.058(3) 0.039(2) 0.0017(19) 0.016(2) 0.013(2)
C53 0.041(8) 0.064(11) 0.047(9) 0.024(8) 0.006(7) -0.002(8)
C54 0.072(12) 0.067(13) 0.072(12) 0.027(10) 0.053(10) -0.012(10)
O9 0.030(5) 0.054(7) 0.056(6) -0.001(5) 0.008(5) 0.010(5)
C55 0.0539(17) 0.069(2) 0.0540(17) 0.0059(16) 0.0145(14) 0.0129(17)
O10 0.043(7) 0.091(13) 0.079(11) -0.006(9) 0.010(7) -0.019(8)
C56 0.041(11) 0.13(2) 0.062(13) 0.022(13) 0.013(11) -0.033(13)

loop_
_atom_type_symbol
_atom_type_description
_atom_type_scat_dispersion_real
_atom_type_scat_dispersion_imag
_atom_type_scat_source
C C 0.0033 0.0016 'International Tables Vol C Tables 4.2.6.8 and 6.1.1.4'
H H 0.0000 0.0000 'International Tables Vol C Tables 4.2.6.8 and 6.1.1.4'
N N 0.0061 0.0033 'International Tables Vol C Tables 4.2.6.8 and 6.1.1.4'
O O 0.0106 0.0060 'International Tables Vol C Tables 4.2.6.8 and 6.1.1.4'
Si Si 0.0817 0.0704 'International Tables Vol C Tables 4.2.6.8 and 6.1.1.4'

loop_
_geom_angle_atom_site_label_1
_geom_angle_atom_site_label_2
_geom_angle_atom_site_label_3
_geom_angle
O2 Si1 O1 90.89(6)
O2 Si1 N4 98.10(7)
O1 Si1 N4 93.16(7)
O2 Si1 N3 96.21(7)
O1 Si1 N3 172.90(7)
N4 Si1 N3 85.54(7)
O2 Si1 N2 89.51(7)
O1 Si1 N2 88.65(6)
N4 Si1 N2 172.14(8)
N3 Si1 N2 91.73(7)
O2 Si1 N1 166.31(6)
O1 Si1 N1 85.72(6)
N4 Si1 N1 95.33(7)
N3 Si1 N1 87.45(7)
N2 Si1 N1 77.16(7)
C22 N2 C29 118.52(16)
C22 N2 Si1 125.47(14)
C29 N2 Si1 115.91(12)
C7 N1 C14 122.07(17)
C7 N1 Si1 125.13(14)
C14 N1 Si1 111.97(12)
C32 N3 C31 115.26(16)
C32 N3 Si1 133.08(13)
C31 N3 Si1 111.46(12)
C39 N4 C38 116.89(15)
C39 N4 Si1 130.28(13)
C38 N4 Si1 111.99(13)
C16 O2 Si1 128.08(12)
C1 O1 Si1 121.49(12)
C3 O3 C15 117.63(17)
C18 O4 C30 117.48(16)
N2 C22 C21 121.48(17)
N2 C22 C23 120.54(18)
C21 C22 C23 117.96(17)
N1 C7 C6 119.13(18)
N1 C7 C8 121.51(18)
C6 C7 C8 119.25(17)
N2 C29 C14 109.67(15)
N2 C29 H29A 109.7
C14 C29 H29A 109.7
N2 C29 H29B 109.7
C14 C29 H29B 109.7
H29A C29 H29B 108.2
N1 C14 C29 105.46(16)
N1 C14 H14A 110.6
C29 C14 H14A 110.6
N1 C14 H14B 110.6
C29 C14 H14B 110.6
H14A C14 H14B 108.8
N3 C31 C38 109.36(16)
N3 C31 H31A 109.8
C38 C31 H31A 109.8
N3 C31 H31B 109.8
C38 C31 H31B 109.8
H31A C31 H31B 108.2
N4 C38 C31 107.83(16)
N4 C38 H38A 110.1
C31 C38 H38A 110.1
N4 C38 H38B 110.1
C31 C38 H38B 110.1
H38A C38 H38B 108.5
C28 C23 C24 119.08(18)
C28 C23 C22 119.83(17)
C24 C23 C22 121.07(17)
C23 C28 C27 120.8(2)
C23 C28 H28A 119.6
C27 C28 H28A 119.6
C26 C27 C28 119.9(2)
C26 C27 H27A 120.0
C28 C27 H27A 120.0
C27 C26 C25 120.11(19)
C27 C26 H26A 119.9
C25 C26 H26A 119.9
C26 C25 C24 120.5(2)
C26 C25 H25A 119.8
C24 C25 H25A 119.8
C23 C24 C25 119.58(19)
C23 C24 H24A 120.2
C25 C24 H24A 120.2
C13 C8 C9 118.4(2)
C13 C8 C7 121.1(2)
C9 C8 C7 120.5(2)
C12 C13 C8 120.7(2)
C12 C13 H13A 119.7
C8 C13 H13A 119.7
C11 C12 C13 119.9(3)
C11 C12 H12A 120.0
C13 C12 H12A 120.0
C12 C11 C10 120.5(3)
C12 C11 H11A 119.8
C10 C11 H11A 119.8
C9 C10 C11 120.0(3)
C9 C10 H10A 120.0
C11 C10 H10A 120.0
C10 C9 C8 120.6(3)
C10 C9 H9A 119.7
C8 C9 H9A 119.7
C20 C21 C16 117.74(18)
C20 C21 C22 121.03(17)
C16 C21 C22 121.10(17)
C19 C20 C21 122.74(18)
C19 C20 H20A 118.6
C21 C20 H20A 118.6
C20 C19 C18 118.89(19)
C20 C19 H19A 120.6
C18 C19 H19A 120.6
O4 C18 C17 116.12(17)
O4 C18 C19 123.71(19)
C17 C18 C19 120.16(19)
C16 C17 C18 120.98(18)
C16 C17 H17A 119.5
C18 C17 H17A 119.5
O2 C16 C17 119.10(16)
O2 C16 C21 121.45(18)
C17 C16 C21 119.34(17)
O4 C30 H30A 109.5
O4 C30 H30B 109.3
H30A C30 H30B 109.5
O4 C30 H30C 109.6
H30A C30 H30C 109.5
H30B C30 H30C 109.5
C5 C6 C1 118.52(18)
C5 C6 C7 121.60(19)
C1 C6 C7 119.59(17)
C4 C5 C6 121.1(2)
C4 C5 H5A 119.4
C6 C5 H5A 119.4
C5 C4 C3 119.90(19)
C5 C4 H4A 120.0
C3 C4 H4A 120.0
O3 C3 C2 124.5(2)
O3 C3 C4 114.83(18)
C2 C3 C4 120.67(19)
C3 C2 C1 120.0(2)
C3 C2 H2A 120.0
C1 C2 H2A 120.0
O1 C1 C2 117.99(19)
O1 C1 C6 122.38(17)
C2 C1 C6 119.62(17)
O3 C15 H15A 109.4
O3 C15 H15B 109.5
H15A C15 H15B 109.5
O3 C15 H15C 109.5
H15A C15 H15C 109.5
H15B C15 H15C 109.5
N3 C32 C37 121.49(18)
N3 C32 C33 122.16(18)
C37 C32 C33 116.31(18)
C34 C33 C32 121.2(2)
C34 C33 H33A 119.4
C32 C33 H33A 119.4
C33 C34 C35 121.3(2)
C33 C34 H34A 119.4
C35 C34 H34A 119.4
C36 C35 C34 118.51(19)
C36 C35 H35A 120.7
C34 C35 H35A 120.7
C35 C36 C37 121.4(2)
C35 C36 H36A 119.3
C37 C36 H36A 119.3
C36 C37 C32 121.3(2)
C36 C37 H37A 119.4
C32 C37 H37A 119.4
N4 C39 C40 121.11(17)
N4 C39 C44 122.23(19)
C40 C39 C44 116.66(18)
C41 C40 C39 121.40(19)
C41 C40 H40A 119.3
C39 C40 H40A 119.3
C40 C41 C42 121.0(2)
C40 C41 H41A 119.5
C42 C41 H41A 119.5
C43 C42 C41 118.3(2)
C43 C42 H42A 120.9
C41 C42 H42A 120.9
C42 C43 C44 121.2(2)
C42 C43 H43A 119.4
C44 C43 H43A 119.4
C43 C44 C39 121.3(2)
C43 C44 H44A 119.3
C39 C44 H44A 119.3
C45 O5 C48 109.9(2)
C47 O6 C46 108.9(2)
O5 C45 C46 111.3(2)
O5 C45 H45A 109.4
C46 C45 H45A 109.4
O5 C45 H45B 109.4
C46 C45 H45B 109.4
H45A C45 H45B 108.0
O6 C46 C45 111.4(2)
O6 C46 H46A 109.4
C45 C46 H46A 109.4
O6 C46 H46B 109.4
C45 C46 H46B 109.4
H46A C46 H46B 108.0
O6 C47 C48 111.4(2)
O6 C47 H47A 109.3
C48 C47 H47A 109.3
O6 C47 H47B 109.3
C48 C47 H47B 109.3
H47A C47 H47B 108.0
O5 C48 C47 110.7(2)
O5 C48 H48A 109.5
C47 C48 H48A 109.5
O5 C48 H48B 109.5
C47 C48 H48B 109.5
H48A C48 H48B 108.1
C49 O7 C52 109.9(3)
C51 O8 C50 110.6(2)
O7 C49 C50 112.6(3)
O7 C49 H49A 109.1
C50 C49 H49A 109.1
O7 C49 H49B 109.1
C50 C49 H49B 109.1
H49A C49 H49B 107.8
O8 C50 C49 108.8(2)
O8 C50 H50A 109.9
C49 C50 H50A 109.9
O8 C50 H50B 109.9
C49 C50 H50B 109.9
H50A C50 H50B 108.3
O8 C51 C52 110.1(3)
O8 C51 H51A 109.6
C52 C51 H51A 109.6
O8 C51 H51B 109.6
C52 C51 H51B 109.6
H51A C51 H51B 108.2
O7 C52 C51 110.9(3)
O7 C52 H52B 109.5
C51 C52 H52B 109.5
O7 C52 H52A 109.5
C51 C52 H52A 109.5
H52B C52 H52A 108.0
O9 C53 C56 109.3(14)
O9 C53 H53A 109.8
C56 C53 H53A 109.8
O9 C53 H53B 109.8
C56 C53 H53B 109.8
H53A C53 H53B 108.3
O10 C54 H54A 111.0
O10 C54 H54B 111.0
H54A C54 H54B 109.0
C56 O10 C54 106.6(13)
O10 C56 C53 112.7(19)
O10 C56 H56A 109.1
C53 C56 H56A 109.1
O10 C56 H56B 109.1
C53 C56 H56B 109.1
H56A C56 H56B 107.8

loop_
_geom_bond_atom_site_label_1
_geom_bond_atom_site_label_2
_geom_bond_distance
Si1 O2 1.7297(14)
Si1 O1 1.7858(13)
Si1 N4 1.8064(15)
Si1 N3 1.8332(16)
Si1 N2 1.9635(15)
Si1 N1 1.9893(17)
N2 C22 1.300(2)
N2 C29 1.474(3)
N1 C7 1.304(2)
N1 C14 1.467(2)
N3 C32 1.390(2)
N3 C31 1.462(3)
N4 C39 1.395(3)
N4 C38 1.450(3)
O2 C16 1.336(2)
O1 C1 1.339(2)
O3 C3 1.368(2)
O3 C15 1.419(3)
O4 C18 1.366(2)
O4 C30 1.432(3)
C22 C21 1.443(3)
C22 C23 1.502(3)
C7 C6 1.450(3)
C7 C8 1.481(3)
C29 C14 1.526(3)
C29 H29A 0.9900
C29 H29B 0.9900
C14 H14A 0.9900
C14 H14B 0.9900
C31 C38 1.538(3)
C31 H31A 0.9900
C31 H31B 0.9900
C38 H38A 0.9900
C38 H38B 0.9900
C23 C28 1.381(3)
C23 C24 1.385(3)
C28 C27 1.382(3)
C28 H28A 0.9500
C27 C26 1.364(3)
C27 H27A 0.9500
C26 C25 1.373(3)
C26 H26A 0.9500
C25 C24 1.391(3)
C25 H25A 0.9500
C24 H24A 0.9500
C8 C13 1.392(3)
C8 C9 1.399(3)
C13 C12 1.389(3)
C13 H13A 0.9500
C12 C11 1.370(4)
C12 H12A 0.9500
C11 C10 1.380(4)
C11 H11A 0.9500
C10 C9 1.379(4)
C10 H10A 0.9500
C9 H9A 0.9500
C21 C20 1.401(3)
C21 C16 1.420(3)
C20 C19 1.363(3)
C20 H20A 0.9500
C19 C18 1.394(3)
C19 H19A 0.9500
C18 C17 1.388(3)
C17 C16 1.384(3)
C17 H17A 0.9500
C30 H30A 0.9800
C30 H30B 0.9800
C30 H30C 0.9800
C6 C5 1.408(3)
C6 C1 1.412(3)
C5 C4 1.368(3)
C5 H5A 0.9500
C4 C3 1.389(3)
C4 H4A 0.9500
C3 C2 1.383(3)
C2 C1 1.397(3)
C2 H2A 0.9500
C15 H15A 0.9800
C15 H15B 0.9800
C15 H15C 0.9800
C32 C37 1.413(3)
C32 C33 1.415(3)
C33 C34 1.384(3)
C33 H33A 0.9500
C34 C35 1.385(3)
C34 H34A 0.9500
C35 C36 1.377(3)
C35 H35A 0.9500
C36 C37 1.387(3)
C36 H36A 0.9500
C37 H37A 0.9500
C39 C40 1.399(3)
C39 C44 1.405(3)
C40 C41 1.383(3)
C40 H40A 0.9500
C41 C42 1.387(3)
C41 H41A 0.9500
C42 C43 1.377(3)
C42 H42A 0.9500
C43 C44 1.383(3)
C43 H43A 0.9500
C44 H44A 0.9500
O5 C45 1.404(3)
O5 C48 1.425(4)
O6 C47 1.389(3)
O6 C46 1.414(3)
C45 C46 1.477(4)
C45 H45A 0.9900
C45 H45B 0.9900
C46 H46A 0.9900
C46 H46B 0.9900
C47 C48 1.490(4)
C47 H47A 0.9900
C47 H47B 0.9900
C48 H48A 0.9900
C48 H48B 0.9900
O7 C49 1.420(4)
O7 C52 1.421(4)
O8 C51 1.411(4)
O8 C50 1.450(4)
C49 C50 1.512(4)
C49 H49A 0.9900
C49 H49B 0.9900
C50 H50A 0.9900
C50 H50B 0.9900
C51 C52 1.496(5)
C51 H51A 0.9900
C51 H51B 0.9900
C52 H52B 0.9900
C52 H52A 0.9900
C53 O9 1.389(16)
C53 C56 1.46(2)
C53 H53A 0.9900
C53 H53B 0.9900
C54 O10 1.45(2)
C54 H54A 0.9900
C54 H54B 0.9900
O10 C56 1.42(2)
C56 H56A 0.9900
C56 H56B 0.9900

loop_
_geom_torsion_atom_site_label_1
_geom_torsion_atom_site_label_2
_geom_torsion_atom_site_label_3
_geom_torsion_atom_site_label_4
_geom_torsion
O2 Si1 N2 C22 28.55(15)
O1 Si1 N2 C22 -62.35(15)
N3 Si1 N2 C22 124.74(15)
N1 Si1 N2 C22 -148.27(15)
O2 Si1 N2 C29 -155.10(13)
O1 Si1 N2 C29 114.00(13)
N3 Si1 N2 C29 -58.91(14)
N1 Si1 N2 C29 28.08(13)
O2 Si1 N1 C7 114.9(3)
O1 Si1 N1 C7 38.92(15)
N4 Si1 N1 C7 -53.85(16)
N3 Si1 N1 C7 -139.13(15)
N2 Si1 N1 C7 128.51(16)
O2 Si1 N1 C14 -54.7(3)
O1 Si1 N1 C14 -130.74(12)
N4 Si1 N1 C14 136.48(12)
N3 Si1 N1 C14 51.20(12)
N2 Si1 N1 C14 -41.16(12)
O2 Si1 N3 C32 57.36(19)
N4 Si1 N3 C32 155.04(19)
N2 Si1 N3 C32 -32.34(19)
N1 Si1 N3 C32 -109.40(19)
O2 Si1 N3 C31 -128.17(13)
N4 Si1 N3 C31 -30.48(14)
N2 Si1 N3 C31 142.14(14)
N1 Si1 N3 C31 65.07(14)
O2 Si1 N4 C39 -60.36(17)
O1 Si1 N4 C39 30.98(17)
N3 Si1 N4 C39 -156.01(17)
N1 Si1 N4 C39 116.97(17)
O2 Si1 N4 C38 130.68(13)
O1 Si1 N4 C38 -137.97(13)
N3 Si1 N4 C38 35.03(14)
N1 Si1 N4 C38 -51.98(14)
O1 Si1 O2 C16 48.75(15)
N4 Si1 O2 C16 142.06(15)
N3 Si1 O2 C16 -131.58(15)
N2 Si1 O2 C16 -39.89(15)
N1 Si1 O2 C16 -26.7(4)
O2 Si1 O1 C1 140.07(14)
N4 Si1 O1 C1 41.91(15)
N2 Si1 O1 C1 -130.44(14)
N1 Si1 O1 C1 -53.21(14)
C29 N2 C22 C21 175.39(16)
Si1 N2 C22 C21 -8.3(2)
C29 N2 C22 C23 -2.5(2)
Si1 N2 C22 C23 173.77(12)
C14 N1 C7 C6 161.04(16)
Si1 N1 C7 C6 -7.6(2)
C14 N1 C7 C8 -15.0(3)
Si1 N1 C7 C8 176.36(13)
C22 N2 C29 C14 165.87(16)
Si1 N2 C29 C14 -10.7(2)
C7 N1 C14 C29 -125.43(18)
Si1 N1 C14 C29 44.61(16)
N2 C29 C14 N1 -20.8(2)
C32 N3 C31 C38 -165.16(16)
Si1 N3 C31 C38 19.3(2)
C39 N4 C38 C31 159.16(16)
Si1 N4 C38 C31 -30.27(19)
N3 C31 C38 N4 6.4(2)
N2 C22 C23 C28 -91.5(2)
C21 C22 C23 C28 90.6(2)
N2 C22 C23 C24 89.8(2)
C21 C22 C23 C24 -88.1(2)
C24 C23 C28 C27 0.1(3)
C22 C23 C28 C27 -178.7(2)
C23 C28 C27 C26 0.4(4)
C28 C27 C26 C25 -0.5(4)
C27 C26 C25 C24 0.1(4)
C28 C23 C24 C25 -0.4(3)
C22 C23 C24 C25 178.3(2)
C26 C25 C24 C23 0.4(3)
N1 C7 C8 C13 126.8(2)
C6 C7 C8 C13 -49.2(3)
N1 C7 C8 C9 -50.6(3)
C6 C7 C8 C9 133.4(2)
C9 C8 C13 C12 1.0(3)
C7 C8 C13 C12 -176.4(2)
C8 C13 C12 C11 0.1(4)
C13 C12 C11 C10 -0.5(4)
C12 C11 C10 C9 -0.3(4)
C11 C10 C9 C8 1.5(4)
C13 C8 C9 C10 -1.8(3)
C7 C8 C9 C10 175.7(2)
N2 C22 C21 C20 171.46(17)
C23 C22 C21 C20 -10.6(3)
N2 C22 C21 C16 -12.8(3)
C23 C22 C21 C16 165.18(16)
C16 C21 C20 C19 -2.4(3)
C22 C21 C20 C19 173.56(18)
C21 C20 C19 C18 -1.0(3)
C30 O4 C18 C17 -179.34(17)
C30 O4 C18 C19 1.7(3)
C20 C19 C18 O4 -177.72(18)
C20 C19 C18 C17 3.4(3)
O4 C18 C17 C16 178.65(16)
C19 C18 C17 C16 -2.4(3)
Si1 O2 C16 C17 -152.77(13)
Si1 O2 C16 C21 31.0(2)
C18 C17 C16 O2 -177.35(16)
C18 C17 C16 C21 -1.0(3)
C20 C21 C16 O2 179.55(16)
C22 C21 C16 O2 3.6(3)
C20 C21 C16 C17 3.3(3)
C22 C21 C16 C17 -172.58(17)
N1 C7 C6 C5 162.43(17)
C8 C7 C6 C5 -21.5(3)
N1 C7 C6 C1 -23.8(3)
C8 C7 C6 C1 152.26(17)
C1 C6 C5 C4 -1.8(3)
C7 C6 C5 C4 172.00(18)
C6 C5 C4 C3 -0.9(3)
C15 O3 C3 C2 6.0(3)
C15 O3 C3 C4 -173.95(17)
C5 C4 C3 O3 -179.01(17)
C5 C4 C3 C2 1.1(3)
O3 C3 C2 C1 -178.41(17)
C4 C3 C2 C1 1.5(3)
Si1 O1 C1 C2 -141.10(14)
Si1 O1 C1 C6 39.9(2)
C3 C2 C1 O1 176.71(16)
C3 C2 C1 C6 -4.2(3)
C5 C6 C1 O1 -176.64(16)
C7 C6 C1 O1 9.4(3)
C5 C6 C1 C2 4.3(3)
C7 C6 C1 C2 -169.60(16)
C31 N3 C32 C37 -13.8(3)
Si1 N3 C32 C37 160.52(15)
C31 N3 C32 C33 163.96(17)
Si1 N3 C32 C33 -21.7(3)
N3 C32 C33 C34 -177.30(18)
C37 C32 C33 C34 0.6(3)
C32 C33 C34 C35 0.2(3)
C33 C34 C35 C36 -0.2(3)
C34 C35 C36 C37 -0.6(3)
C35 C36 C37 C32 1.4(3)
N3 C32 C37 C36 176.51(18)
C33 C32 C37 C36 -1.4(3)
C38 N4 C39 C40 -157.16(17)
Si1 N4 C39 C40 34.3(3)
C38 N4 C39 C44 22.3(2)
Si1 N4 C39 C44 -146.22(16)
N4 C39 C40 C41 -176.92(16)
C44 C39 C40 C41 3.6(3)
C39 C40 C41 C42 -1.7(3)
C40 C41 C42 C43 -1.1(3)
C41 C42 C43 C44 1.8(3)
C42 C43 C44 C39 0.3(3)
N4 C39 C44 C43 177.60(18)
C40 C39 C44 C43 -2.9(3)
C48 O5 C45 C46 -55.5(3)
C47 O6 C46 C45 -58.1(3)
O5 C45 C46 O6 57.8(3)
C46 O6 C47 C48 58.2(3)
C45 O5 C48 C47 55.2(3)
O6 C47 C48 O5 -57.8(4)
C52 O7 C49 C50 -55.8(4)
C51 O8 C50 C49 -56.9(3)
O7 C49 C50 O8 55.3(3)
C50 O8 C51 C52 59.7(4)
C49 O7 C52 C51 56.9(4)
O8 C51 C52 O7 -59.8(5)
C54 O10 C56 C53 -59(2)
O9 C53 C56 O10 60(2)
